data_2238034
loop_
_publ_author_name
'Jovita, Josephine Viavulamary'
'Sathya, Shanmugam'
'Usha, Govindasamy'
'Vasanthi, Ramachandran'
'Ezhilarasi, Krishnan Sarada'

_publ_section_title
;
 2-Amino-5-nitropyridinium trifluoroacetate
;
_journal_coeditor_code SU2582
_journal_issue 6
_journal_name_full 'Acta Crystallographica Section E'
_journal_page_first o841
_journal_page_last o842
_journal_paper_doi 10.1107/S1600536813011896
_journal_volume 69
_journal_year 2013
_chemical_formula_iupac 'C5 H6 N3 O2 + , C2 F3 O2 -'
_chemical_formula_moiety 'C5 H6 N3 O2 +, C2 F3 O2 -'
_chemical_formula_sum 'C14 H12 F6 N6 O8'
_chemical_formula_weight 506.30
_chemical_name_systematic
;
2-Amino-5-nitropyridinium trifluoroacetate
;
_space_group_IT_number 14
_symmetry_cell_setting monoclinic
_symmetry_space_group_name_Hall '-P 2ybc'
_symmetry_space_group_name_H-M 'P 1 21/c 1'
_atom_sites_solution_hydrogens geom
_atom_sites_solution_primary direct
_atom_sites_solution_secondary difmap
_audit_creation_method SHELXL97
_cell_angle_alpha 90.00
_cell_angle_beta 104.668(2)
_cell_angle_gamma 90.00
_cell_formula_units_Z 4
_cell_length_a 19.1388(7)
_cell_length_b 10.7716(4)
_cell_length_c 10.0707(3)
_cell_measurement_reflns_used 6393
_cell_measurement_temperature 293(2)
_cell_measurement_theta_max 25.42
_cell_measurement_theta_min 2.18
_cell_volume 2008.47(12)
_computing_cell_refinement 'APEX2 and SAINT (Bruker, 2004)'
_computing_data_collection 'APEX2 (Bruker, 2004)'
_computing_data_reduction 'SAINT and XPREP (Bruker, 2004)'
_computing_molecular_graphics 'PLATON (Spek, 2009)'
_computing_publication_material 'SHELXL97 (Sheldrick, 2008)'
_computing_structure_refinement 'SHELXL97 (Sheldrick, 2008)'
_computing_structure_solution 'SIR92 (Altomare <i>et al.</i>, 1994)'
_diffrn_ambient_temperature 293(2)
_diffrn_measured_fraction_theta_full 0.997
_diffrn_measured_fraction_theta_max 0.997
_diffrn_measurement_device_type 'Bruker APEXII Kappa CCD'
_diffrn_measurement_method '\w and \f'
_diffrn_radiation_monochromator graphite
_diffrn_radiation_source 'fine-focus sealed tube'
_diffrn_radiation_type MoK\a
_diffrn_radiation_wavelength 0.71073
_diffrn_reflns_av_R_equivalents 0.0270
_diffrn_reflns_av_sigmaI/netI 0.0223
_diffrn_reflns_limit_h_max 23
_diffrn_reflns_limit_h_min -23
_diffrn_reflns_limit_k_max 13
_diffrn_reflns_limit_k_min -13
_diffrn_reflns_limit_l_max 8
_diffrn_reflns_limit_l_min -12
_diffrn_reflns_number 18608
_diffrn_reflns_theta_full 26.28
_diffrn_reflns_theta_max 26.28
_diffrn_reflns_theta_min 2.19
_exptl_absorpt_coefficient_mu 0.170
_exptl_absorpt_correction_T_max 0.958
_exptl_absorpt_correction_T_min 0.950
_exptl_absorpt_correction_type multi-scan
_exptl_absorpt_process_details '(SADABS; Bruker, 2004)'
_exptl_crystal_colour colourless
_exptl_crystal_density_diffrn 1.674
_exptl_crystal_density_method 'not measured'
_exptl_crystal_description block
_exptl_crystal_F_000 1024
_exptl_crystal_size_max 0.30
_exptl_crystal_size_mid 0.30
_exptl_crystal_size_min 0.25
_refine_diff_density_max 0.276
_refine_diff_density_min -0.301
_refine_ls_extinction_method none
_refine_ls_goodness_of_fit_ref 1.060
_refine_ls_hydrogen_treatment mixed
_refine_ls_matrix_type full
_refine_ls_number_parameters 367
_refine_ls_number_reflns 4064
_refine_ls_number_restraints 25
_refine_ls_restrained_S_all 1.065
_refine_ls_R_factor_all 0.0605
_refine_ls_R_factor_gt 0.0418
_refine_ls_shift/su_max 0.001
_refine_ls_shift/su_mean 0.000
_refine_ls_structure_factor_coef Fsqd
_refine_ls_weighting_details 'calc w = 1/[\s^2^(Fo^2^)+(0.0512P)^2^+0.6997P] where P=(Fo^2^+2Fc^2^)/3'
_refine_ls_weighting_scheme calc
_refine_ls_wR_factor_gt 0.1052
_refine_ls_wR_factor_ref 0.1175
_reflns_number_gt 3006
_reflns_number_total 4064
_reflns_threshold_expression I>2\s(I)
_cod_data_source_file su2582.cif
_cod_data_source_block I
_cod_original_sg_symbol_H-M 'P 21/c'
_cod_database_code 2238034
_cod_database_fobs_code 2238034

loop_
_symmetry_equiv_pos_site_id
_symmetry_equiv_pos_as_xyz
1 x,y,z
2 -x,1/2+y,1/2-z
3 -x,-y,-z
4 x,1/2-y,1/2+z

loop_
_atom_site_aniso_label
_atom_site_aniso_U_11
_atom_site_aniso_U_22
_atom_site_aniso_U_33
_atom_site_aniso_U_12
_atom_site_aniso_U_13
_atom_site_aniso_U_23
F1' 0.1041(13) 0.0575(10) 0.108(2) -0.0127(10) 0.074(2) 0.0002(11)
F2' 0.0443(10) 0.182(4) 0.0999(15) 0.0261(13) 0.0206(10) 0.0242(15)
F3' 0.0902(18) 0.0800(13) 0.0738(14) 0.0095(10) 0.0457(12) -0.0166(11)
O3' 0.076(2) 0.0308(8) 0.076(2) -0.0038(9) 0.0383(15) -0.0069(8)
O4' 0.048(3) 0.0320(9) 0.064(2) 0.0004(12) 0.027(3) -0.0028(9)
C6 0.0466(10) 0.0315(10) 0.0434(10) 0.0018(8) 0.0145(8) 0.0004(8)
C7 0.0504(12) 0.0497(12) 0.0588(12) 0.0055(10) 0.0237(10) 0.0010(10)
F1 0.1041(13) 0.0575(10) 0.108(2) -0.0127(10) 0.074(2) 0.0002(11)
F2 0.0443(10) 0.182(4) 0.0999(15) 0.0261(13) 0.0206(10) 0.0242(15)
F3 0.0902(18) 0.0800(13) 0.0738(14) 0.0095(10) 0.0457(12) -0.0166(11)
O3 0.076(2) 0.0308(8) 0.076(2) -0.0038(9) 0.0383(15) -0.0069(8)
O4 0.048(3) 0.0320(9) 0.064(2) 0.0004(12) 0.027(3) -0.0028(9)
F4 0.109(2) 0.0852(15) 0.1244(18) 0.0264(13) -0.0654(16) 0.0034(13)
F5 0.0952(16) 0.1350(19) 0.0739(13) 0.0144(14) -0.0033(10) -0.0568(13)
F6 0.0820(14) 0.178(3) 0.1117(17) -0.0743(18) 0.0010(13) -0.0013(19)
O7 0.056(4) 0.0419(17) 0.0666(17) 0.0009(13) 0.005(2) 0.0002(15)
O8 0.056(3) 0.0368(15) 0.055(2) 0.0024(17) -0.006(2) -0.0057(13)
C13 0.0423(11) 0.0408(12) 0.0486(11) 0.0064(9) 0.0052(8) -0.0068(9)
C14 0.0556(13) 0.0542(14) 0.0627(14) 0.0072(11) -0.0061(11) -0.0064(11)
F4' 0.109(2) 0.0852(15) 0.1244(18) 0.0264(13) -0.0654(16) 0.0034(13)
F5' 0.0952(16) 0.1350(19) 0.0739(13) 0.0144(14) -0.0033(10) -0.0568(13)
F6' 0.0820(14) 0.178(3) 0.1117(17) -0.0743(18) 0.0010(13) -0.0013(19)
O7' 0.043(14) 0.026(8) 0.08(2) 0.013(6) -0.006(12) -0.014(8)
O8' 0.034(9) 0.044(10) 0.059(10) 0.005(7) 0.015(7) -0.007(6)
O1 0.0771(12) 0.0604(11) 0.0829(12) -0.0246(9) 0.0099(9) 0.0145(9)
O2 0.0768(13) 0.0950(15) 0.1466(19) 0.0023(11) 0.0674(14) 0.0403(13)
N1 0.0381(8) 0.0327(8) 0.0460(8) 0.0026(6) 0.0153(6) -0.0017(6)
N2 0.0548(11) 0.0353(10) 0.0711(12) -0.0039(8) 0.0271(9) -0.0098(8)
N3 0.0436(10) 0.0655(14) 0.0702(12) -0.0022(9) 0.0098(9) 0.0302(11)
C1 0.0414(10) 0.0332(9) 0.0453(10) 0.0011(8) 0.0062(8) 0.0046(8)
C2 0.0334(9) 0.0471(11) 0.0488(10) 0.0008(8) 0.0069(8) 0.0134(9)
C3 0.0377(10) 0.0625(14) 0.0528(11) 0.0094(9) 0.0169(9) 0.0043(10)
C4 0.0451(11) 0.0465(12) 0.0564(11) 0.0077(9) 0.0147(9) -0.0095(9)
C5 0.0369(9) 0.0337(9) 0.0440(9) 0.0035(8) 0.0085(8) -0.0022(8)
O5 0.0863(13) 0.0543(11) 0.1018(14) -0.0114(10) -0.0050(11) -0.0169(10)
O6 0.0656(10) 0.1026(14) 0.0505(9) 0.0010(10) -0.0002(8) -0.0128(9)
N4 0.0404(8) 0.0309(8) 0.0449(8) 0.0026(6) 0.0024(7) 0.0069(7)
N5 0.0614(11) 0.0309(9) 0.0612(11) -0.0006(8) 0.0036(9) 0.0047(8)
N6 0.0433(10) 0.0675(13) 0.0565(11) -0.0012(9) 0.0093(8) -0.0115(9)
C8 0.0407(10) 0.0317(9) 0.0524(10) 0.0002(8) 0.0115(8) 0.0022(8)
C9 0.0368(10) 0.0452(11) 0.0456(10) 0.0002(8) 0.0107(8) -0.0004(8)
C10 0.0424(10) 0.0550(13) 0.0444(10) 0.0077(9) 0.0087(8) 0.0127(9)
C11 0.0501(11) 0.0354(10) 0.0522(11) 0.0088(9) 0.0129(9) 0.0142(9)
C12 0.0398(10) 0.0305(9) 0.0489(10) 0.0007(8) 0.0131(8) 0.0075(8)

loop_
_atom_site_type_symbol
_atom_site_label
_atom_site_fract_x
_atom_site_fract_y
_atom_site_fract_z
_atom_site_U_iso_or_equiv
_atom_site_thermal_displace_type
_atom_site_calc_flag
_atom_site_refinement_flags
_atom_site_occupancy
_atom_site_disorder_assembly
_atom_site_disorder_group
F F1' 0.6216(3) 0.0649(2) 0.6851(3) 0.0814(9) Uani d DP 0.852(3) B 2
F F2' 0.56447(14) 0.2115(4) 0.5636(3) 0.1083(15) Uani d DP 0.852(3) B 2
F F3' 0.63061(13) 0.2483(2) 0.7641(2) 0.0768(9) Uani d DP 0.852(3) B 2
O O3' 0.70962(17) 0.31733(18) 0.5942(3) 0.0575(10) Uani d DP 0.852(3) B 2
O O4' 0.7170(6) 0.1168(5) 0.5457(14) 0.0457(12) Uani d DP 0.852(3) B 2
C C6 0.69027(10) 0.20703(17) 0.58967(18) 0.0399(6) Uani d D 1.000 . .
C C7 0.62582(11) 0.1822(2) 0.6500(2) 0.0512(7) Uani d D 1.000 B .
F F1 0.624(2) 0.0769(12) 0.717(2) 0.0814(9) Uani d DP 0.148(3) B 1
F F2 0.5709(9) 0.171(3) 0.5411(17) 0.1083(15) Uani d DP 0.148(3) B 1
F F3 0.6058(9) 0.2704(12) 0.7193(13) 0.0768(9) Uani d DP 0.148(3) B 1
O O3 0.6905(13) 0.3188(9) 0.558(2) 0.0575(10) Uani d DP 0.148(3) B 1
O O4 0.725(4) 0.122(3) 0.555(9) 0.0457(12) Uani d DP 0.148(3) B 1
F F4 1.09841(15) 0.2673(2) 0.9010(3) 0.1233(10) Uani d DP 0.851(3) A 1
F F5 1.15881(12) 0.1049(2) 0.8967(2) 0.1058(9) Uani d DP 0.851(3) A 1
F F6 1.08797(13) 0.1125(3) 1.0222(3) 0.1281(12) Uani d DUP 0.851(3) A 1
O O7 1.2114(4) 0.3372(2) 1.0927(10) 0.0567(16) Uani d DP 0.851(3) A 1
O O8 1.2245(3) 0.1454(6) 1.1793(7) 0.0529(13) Uani d DP 0.851(3) A 1
C C13 1.19568(11) 0.22682(19) 1.0956(2) 0.0450(7) Uani d D 1.000 . .
C C14 1.13362(13) 0.1801(2) 0.9792(2) 0.0613(8) Uani d DU 1.000 A .
F F4' 1.1391(8) 0.2274(13) 0.8650(10) 0.1233(10) Uani d DP 0.149(3) A 2
F F5' 1.1264(8) 0.0609(8) 0.9603(13) 0.1058(9) Uani d DP 0.149(3) A 2
F F6' 1.0714(5) 0.2141(16) 0.9973(18) 0.1281(12) Uani d DP 0.149(3) A 2
O O7' 1.195(2) 0.3400(9) 1.109(6) 0.054(9) Uani d DP 0.149(3) A 2
O O8' 1.2391(18) 0.150(3) 1.163(4) 0.045(6) Uani d DP 0.149(3) A 2
O O1 0.96571(10) 0.58183(17) 0.87250(19) 0.0753(7) Uani d . 1.000 . .
O O2 1.00888(11) 0.4598(2) 0.7436(3) 0.0991(9) Uani d . 1.000 . .
N N1 0.82378(8) 0.31869(13) 0.91912(15) 0.0381(5) Uani d . 1.000 . .
N N2 0.78170(10) 0.11850(16) 0.8954(2) 0.0517(6) Uani d D 1.000 . .
N N3 0.96796(10) 0.4827(2) 0.8153(2) 0.0606(7) Uani d . 1.000 . .
C C1 0.86882(10) 0.40934(17) 0.90128(18) 0.0408(6) Uani d . 1.000 . .
C C2 0.91883(10) 0.38461(18) 0.83148(19) 0.0437(6) Uani d . 1.000 . .
C C3 0.92425(11) 0.2660(2) 0.7785(2) 0.0500(7) Uani d . 1.000 . .
C C4 0.87916(10) 0.1762(2) 0.7980(2) 0.0490(7) Uani d . 1.000 . .
C C5 0.82704(9) 0.20153(17) 0.87184(18) 0.0385(5) Uani d . 1.000 . .
O O5 1.44036(10) 0.50593(17) 1.1714(2) 0.0860(7) Uani d . 1.000 . .
O O6 1.48351(9) 0.36088(19) 1.31572(16) 0.0756(6) Uani d . 1.000 . .
N N4 1.32454(8) 0.25957(13) 0.90524(15) 0.0403(5) Uani d . 1.000 . .
N N5 1.30568(10) 0.06118(17) 0.82079(19) 0.0533(6) Uani d D 1.000 . .
N N6 1.44654(9) 0.3977(2) 1.20577(19) 0.0564(7) Uani d . 1.000 . .
C C8 1.35833(10) 0.34404(17) 0.99745(19) 0.0417(6) Uani d . 1.000 . .
C C9 1.40837(10) 0.30535(18) 1.10970(19) 0.0425(6) Uani d . 1.000 . .
C C10 1.42431(10) 0.17906(19) 1.1319(2) 0.0477(6) Uani d . 1.000 . .
C C11 1.39007(11) 0.09627(18) 1.0385(2) 0.0459(6) Uani d . 1.000 . .
C C12 1.33876(10) 0.13646(16) 0.91913(19) 0.0394(6) Uani d . 1.000 . .
H H1 0.86560 0.48830 0.93670 0.0490 Uiso c R 1.000 . .
H H1A 0.79150 0.33570 0.96230 0.0460 Uiso c R 1.000 . .
H H2A 0.7521(11) 0.135(2) 0.953(2) 0.065(7) Uiso d D 1.000 . .
H H2B 0.7837(13) 0.0419(17) 0.862(2) 0.068(7) Uiso d D 1.000 . .
H H3 0.95870 0.24950 0.73020 0.0600 Uiso c R 1.000 . .
H H4 0.88220 0.09710 0.76280 0.0590 Uiso c R 1.000 . .
H H4A 1.29250 0.28480 0.83420 0.0480 Uiso c R 1.000 . .
H H5A 1.2713(10) 0.092(2) 0.7491(18) 0.065(7) Uiso d D 1.000 . .
H H5B 1.3104(13) -0.018(2) 0.840(2) 0.066(7) Uiso d . 1.000 . .
H H8 1.34740 0.42800 0.98410 0.0500 Uiso c R 1.000 . .
H H10 1.45820 0.15290 1.21030 0.0570 Uiso c R 1.000 . .
H H11 1.40010 0.01210 1.05240 0.0550 Uiso c R 1.000 . .

loop_
_atom_type_symbol
_atom_type_description
_atom_type_scat_dispersion_real
_atom_type_scat_dispersion_imag
_atom_type_scat_source
C C 0.0033 0.0016 'International Tables Vol C Tables 4.2.6.8 and 6.1.1.4'
H H 0.0000 0.0000 'International Tables Vol C Tables 4.2.6.8 and 6.1.1.4'
N N 0.0061 0.0033 'International Tables Vol C Tables 4.2.6.8 and 6.1.1.4'
O O 0.0106 0.0060 'International Tables Vol C Tables 4.2.6.8 and 6.1.1.4'
F F 0.0171 0.0103 'International Tables Vol C Tables 4.2.6.8 and 6.1.1.4'

loop_
_geom_angle_atom_site_label_1
_geom_angle_atom_site_label_2
_geom_angle_atom_site_label_3
_geom_angle
_geom_angle_publ_flag
C1 N1 C5 122.76(16) no
O1 N3 C2 118.91(19) no
O2 N3 C2 116.9(2) no
O1 N3 O2 124.2(2) no
C5 N1 H1A 119.00 no
C1 N1 H1A 119.00 no
H2A N2 H2B 120(2) no
C5 N2 H2B 117.9(16) no
C5 N2 H2A 121.5(13) no
C8 N4 C12 122.89(16) no
O5 N6 C9 118.21(18) no
O6 N6 C9 117.5(2) no
O5 N6 O6 124.3(2) no
C12 N4 H4A 119.00 no
C8 N4 H4A 119.00 no
C12 N5 H5B 115.7(14) no
C12 N5 H5A 119.2(13) no
H5A N5 H5B 123(2) no
O3' C6 C7 114.6(2) no
O4 C6 C7 122(3) no
O4' C6 C7 117.1(5) no
O3 C6 C7 109.0(11) no
O3' C6 O4' 128.4(5) no
O3 C6 O4 128(3) no
F2' C7 F3' 107.3(2) no
F2 C7 F3 103.5(14) no
F1' C7 F3' 106.0(2) no
F1' C7 C6 112.6(3) no
F3' C7 C6 111.22(19) no
F3 C7 C6 117.7(7) no
F2' C7 C6 111.8(2) no
F1 C7 F3 107.7(12) no
F2 C7 C6 103.8(8) no
F1 C7 F2 103.1(18) no
F1' C7 F2' 107.6(3) no
F1 C7 C6 118.7(16) no
O8' C13 C14 118.8(16) no
O7 C13 O8 129.0(5) no
O7 C13 C14 116.6(5) no
O7' C13 O8' 129(3) no
O7' C13 C14 113(2) no
O8 C13 C14 114.4(3) no
F4 C14 C13 114.2(2) no
F5' C14 C13 118.1(6) no
F6' C14 C13 111.2(8) no
F4' C14 F5' 106.9(8) no
F5 C14 C13 110.2(2) no
F4' C14 C13 109.4(6) no
F5 C14 F6 104.4(2) no
F4 C14 F6 108.6(3) no
F5' C14 F6' 103.4(10) no
F6 C14 C13 112.9(2) no
F4' C14 F6' 107.4(10) no
F4 C14 F5 106.0(2) no
N1 C1 C2 119.31(17) no
N3 C2 C3 120.64(18) no
C1 C2 C3 120.66(18) no
N3 C2 C1 118.69(18) no
C2 C3 C4 119.31(19) no
C3 C4 C5 120.19(19) no
N2 C5 C4 123.50(18) no
N1 C5 N2 118.73(17) no
N1 C5 C4 117.76(17) no
C2 C1 H1 120.00 no
N1 C1 H1 120.00 no
C2 C3 H3 120.00 no
C4 C3 H3 120.00 no
C5 C4 H4 120.00 no
C3 C4 H4 120.00 no
N4 C8 C9 119.03(17) no
N6 C9 C8 118.56(18) no
C8 C9 C10 120.92(18) no
N6 C9 C10 120.51(17) no
C9 C10 C11 119.10(18) no
C10 C11 C12 120.25(18) no
N4 C12 C11 117.77(16) no
N5 C12 C11 123.44(17) no
N4 C12 N5 118.78(17) no
N4 C8 H8 120.00 no
C9 C8 H8 120.00 no
C9 C10 H10 120.00 no
C11 C10 H10 120.00 no
C10 C11 H11 120.00 no
C12 C11 H11 120.00 no

loop_
_geom_bond_atom_site_label_1
_geom_bond_atom_site_label_2
_geom_bond_distance
_geom_bond_publ_flag
F1 C7 1.325(16) no
F1' C7 1.320(3) no
F2 C7 1.319(17) no
F2' C7 1.311(4) no
F3 C7 1.293(14) no
F3' C7 1.335(3) no
F4 C14 1.299(3) no
F4' C14 1.286(11) no
F5 C14 1.335(3) no
F5' C14 1.300(9) no
F6 C14 1.293(4) no
F6' C14 1.302(12) no
O3 C6 1.246(11) no
O3' C6 1.242(3) no
O4 C6 1.23(6) no
O4' C6 1.232(9) no
O7 C13 1.229(4) no
O7' C13 1.227(12) no
O8 C13 1.244(7) no
O8' C13 1.25(4) no
O1 N3 1.219(3) no
O2 N3 1.217(3) no
O5 N6 1.213(3) no
O6 N6 1.220(2) no
N1 C1 1.344(2) no
N1 C5 1.356(2) no
N2 C5 1.309(3) no
N3 C2 1.451(3) no
N1 H1A 0.8600 no
N2 H2B 0.896(19) no
N2 H2A 0.93(2) no
N4 C12 1.354(2) no
N4 C8 1.343(2) no
N5 C12 1.312(3) no
N6 C9 1.450(3) no
N4 H4A 0.8600 no
N5 H5A 0.908(19) no
N5 H5B 0.87(2) no
C6 C7 1.530(3) no
C13 C14 1.527(3) no
C1 C2 1.350(3) no
C2 C3 1.399(3) no
C3 C4 1.343(3) no
C4 C5 1.414(3) no
C1 H1 0.9300 no
C3 H3 0.9300 no
C4 H4 0.9300 no
C8 C9 1.349(3) no
C9 C10 1.400(3) no
C10 C11 1.341(3) no
C11 C12 1.414(3) no
C8 H8 0.9300 no
C10 H10 0.9300 no
C11 H11 0.9300 no

loop_
_geom_hbond_atom_site_label_D
_geom_hbond_atom_site_label_H
_geom_hbond_atom_site_label_A
_geom_hbond_site_symmetry_A
_geom_hbond_distance_DH
_geom_hbond_distance_HA
_geom_hbond_distance_DA
_geom_hbond_angle_DHA
_geom_hbond_publ_flag
N1 H1A O4' 4_555 0.86 1.90 2.758(12) 175 yes
N2 H2A O3' 4_555 0.93(2) 1.88(2) 2.791(4) 168.0(19) yes
N2 H2B O8 3_757 0.896(19) 2.06(2) 2.935(7) 166(2) yes
N4 H4A O8 4_554 0.86 1.91 2.772(7) 175 yes
N5 H5A O7 4_554 0.908(19) 1.86(2) 2.763(9) 172.1(18) yes
N5 H5B O3' 2_746 0.87(2) 1.97(2) 2.801(3) 160(2) yes
C1 H1 O7 3_767 0.93 2.36 3.140(5) 141 yes
C4 H4 O2 2_746 0.93 2.57 3.264(3) 132 yes
C8 H8 F1' 2_756 0.93 2.44 3.089(3) 127 yes
C8 H8 O4' 2_756 0.93 2.36 3.253(7) 161 yes

loop_
_geom_torsion_atom_site_label_1
_geom_torsion_atom_site_label_2
_geom_torsion_atom_site_label_3
_geom_torsion_atom_site_label_4
_geom_torsion
_geom_torsion_publ_flag
C1 N1 C5 C4 -1.6(3) no
C1 N1 C5 N2 179.07(18) no
C5 N1 C1 C2 1.2(3) no
O2 N3 C2 C1 -174.9(2) no
O1 N3 C2 C1 4.7(3) no
O2 N3 C2 C3 6.5(3) no
O1 N3 C2 C3 -173.9(2) no
C12 N4 C8 C9 -0.5(3) no
C8 N4 C12 C11 1.9(3) no
C8 N4 C12 N5 -176.76(19) no
O5 N6 C9 C10 167.4(2) no
O5 N6 C9 C8 -11.3(3) no
O6 N6 C9 C10 -11.8(3) no
O6 N6 C9 C8 169.47(19) no
O4' C6 C7 F3' 138.5(7) no
O4' C6 C7 F1' 19.7(7) no
O3' C6 C7 F2' 79.7(3) no
O4' C6 C7 F2' -101.6(7) no
O3' C6 C7 F1' -159.0(3) no
O3' C6 C7 F3' -40.3(3) no
O8 C13 C14 F6 47.9(4) no
O7 C13 C14 F4 -9.0(5) no
O8 C13 C14 F4 172.6(4) no
O8 C13 C14 F5 -68.3(4) no
O7 C13 C14 F5 110.1(5) no
O7 C13 C14 F6 -133.7(5) no
N1 C1 C2 N3 -178.84(17) no
N1 C1 C2 C3 -0.3(3) no
C1 C2 C3 C4 -0.2(3) no
N3 C2 C3 C4 178.37(19) no
C2 C3 C4 C5 -0.3(3) no
C3 C4 C5 N1 1.1(3) no
C3 C4 C5 N2 -179.6(2) no
N4 C8 C9 C10 -1.1(3) no
N4 C8 C9 N6 177.59(17) no
C8 C9 C10 C11 1.2(3) no
N6 C9 C10 C11 -177.44(19) no
C9 C10 C11 C12 0.2(3) no
C10 C11 C12 N5 176.9(2) no
C10 C11 C12 N4 -1.7(3) no
